data_7152408
loop_
_publ_author_name
'Zou, Juan'
'Pan, Lutai'
'Li, Qiji'
'Pu, Jianxin'
'Yao, Ping'
'Zhu, Min'
'Banas, Jeffrey A.'
'Zhang, Hongjie'
'Sun, Handong'

_publ_section_title
;
 Rubesanolides C-E: abietane diterpenoids isolated from Isodon rubescens
 and evaluation of their anti-biofilm activity.
;
_journal_issue 26
_journal_name_full 'Organic &amp; biomolecular chemistry'
_journal_page_first 5039
_journal_page_last 5044
_journal_paper_doi 10.1039/c2ob25192b
_journal_volume 10
_journal_year 2012
_chemical_absolute_configuration ad
_chemical_formula_moiety 'C20 H30 O4'
_chemical_formula_sum 'C20 H30 O4'
_chemical_formula_weight 334.44
_chemical_name_systematic
;
?
;
_space_group_IT_number 19
_symmetry_cell_setting orthorhombic
_symmetry_space_group_name_Hall 'P 2ac 2ab'
_symmetry_space_group_name_H-M 'P 21 21 21'
_atom_sites_solution_hydrogens geom
_atom_sites_solution_primary direct
_atom_sites_solution_secondary difmap
_audit_creation_method SHELXL-97
_cell_angle_alpha 90.00
_cell_angle_beta 90.00
_cell_angle_gamma 90.00
_cell_formula_units_Z 4
_cell_length_a 6.62460(10)
_cell_length_b 16.0121(2)
_cell_length_c 16.5233(2)
_cell_measurement_reflns_used 9234
_cell_measurement_temperature 296(2)
_cell_measurement_theta_max 67.84
_cell_measurement_theta_min 2.67
_cell_volume 1752.69(4)
_computing_cell_refinement 'Bruker SAINT'
_computing_data_collection 'Bruker APEX2'
_computing_data_reduction 'Bruker SAINT'
_computing_molecular_graphics 'Bruker SHELXTL'
_computing_publication_material 'Bruker SHELXTL'
_computing_structure_refinement 'SHELXL-97 (Sheldrick, 2008)'
_computing_structure_solution 'SHELXS-97 (Sheldrick, 2008)'
_diffrn_ambient_temperature 296(2)
_diffrn_measured_fraction_theta_full 0.937
_diffrn_measured_fraction_theta_max 0.937
_diffrn_measurement_device_type 'Bruker APEX-II CCD'
_diffrn_measurement_method '\f and \w scans'
_diffrn_radiation_monochromator graphite
_diffrn_radiation_source 'fine-focus sealed tube'
_diffrn_radiation_type CuK\a
_diffrn_radiation_wavelength 1.54178
_diffrn_reflns_av_R_equivalents 0.0348
_diffrn_reflns_av_sigmaI/netI 0.0306
_diffrn_reflns_limit_h_max 7
_diffrn_reflns_limit_h_min -6
_diffrn_reflns_limit_k_max 17
_diffrn_reflns_limit_k_min -18
_diffrn_reflns_limit_l_max 16
_diffrn_reflns_limit_l_min -19
_diffrn_reflns_number 10563
_diffrn_reflns_theta_full 68.09
_diffrn_reflns_theta_max 68.09
_diffrn_reflns_theta_min 3.84
_exptl_absorpt_coefficient_mu 0.692
_exptl_absorpt_correction_type none
_exptl_absorpt_process_details none
_exptl_crystal_colour colourless
_exptl_crystal_density_diffrn 1.267
_exptl_crystal_density_method 'not measured'
_exptl_crystal_description prism
_exptl_crystal_F_000 728
_exptl_crystal_size_max 0.50
_exptl_crystal_size_mid 0.14
_exptl_crystal_size_min 0.10
_refine_diff_density_max 0.159
_refine_diff_density_min -0.184
_refine_diff_density_rms 0.039
_refine_ls_abs_structure_details 'Flack H D (1983), Acta Cryst. A39, 876-881'
_refine_ls_abs_structure_Flack 0.03(17)
_refine_ls_extinction_coef 0.0031(5)
_refine_ls_extinction_expression Fc^*^=kFc[1+0.001xFc^2^\l^3^/sin(2\q)]^-1/4^
_refine_ls_extinction_method SHELXL
_refine_ls_goodness_of_fit_ref 1.086
_refine_ls_hydrogen_treatment constr
_refine_ls_matrix_type full
_refine_ls_number_parameters 224
_refine_ls_number_reflns 2928
_refine_ls_number_restraints 0
_refine_ls_restrained_S_all 1.086
_refine_ls_R_factor_all 0.0339
_refine_ls_R_factor_gt 0.0335
_refine_ls_shift/su_max 0.001
_refine_ls_shift/su_mean 0.000
_refine_ls_structure_factor_coef Fsqd
_refine_ls_weighting_details 'calc w=1/[\s^2^(Fo^2^)+(0.0611P)^2^+0.1694P] where P=(Fo^2^+2Fc^2^)/3'
_refine_ls_weighting_scheme calc
_refine_ls_wR_factor_gt 0.0948
_refine_ls_wR_factor_ref 0.0952
_reflns_number_gt 2885
_reflns_number_total 2928
_reflns_threshold_expression >2sigma(I)
_cod_data_source_file c2ob25192b.txt
_cod_data_source_block cu_scr_8_0m
_cod_depositor_comments
;
The following automatic conversions were performed:

'_symmetry_cell_setting' value 'Orthorhombic' changed to
'orthorhombic' according to
/home/saulius/struct/CIF-dictionaries/cif_core.dic dictionary named
'cif_core.dic' version 2.4.1 from 2010-06-29.

Automatic conversion script
Id: cif_fix_values 1891 2012-01-12 08:04:46Z andrius 
;
_cod_database_code 7152408

loop_
_symmetry_equiv_pos_as_xyz
'x, y, z'
'x+1/2, -y+1/2, -z'
'-x, y+1/2, -z+1/2'
'-x+1/2, -y, z+1/2'

loop_
_atom_site_label
_atom_site_type_symbol
_atom_site_fract_x
_atom_site_fract_y
_atom_site_fract_z
_atom_site_U_iso_or_equiv
_atom_site_adp_type
_atom_site_occupancy
_atom_site_symmetry_multiplicity
_atom_site_calc_flag
_atom_site_refinement_flags
O2 O 0.20225(17) 0.96190(6) 0.61600(6) 0.0393(3) Uani 1 1 d .
O4 O 0.3032(2) 1.09395(7) 0.62908(8) 0.0584(4) Uani 1 1 d .
O1 O 0.2904(2) 0.81264(6) 0.45049(6) 0.0447(3) Uani 1 1 d .
H1 H 0.2283 0.7690 0.4581 0.067 Uiso 1 1 calc R
O3 O 0.62317(16) 0.84760(6) 0.52878(6) 0.0365(3) Uani 1 1 d .
H3 H 0.5491 0.8291 0.4933 0.055 Uiso 1 1 calc R
C16 C 0.3910(3) 0.62336(11) 0.70293(11) 0.0557(5) Uani 1 1 d .
H16A H 0.3557 0.5751 0.7344 0.084 Uiso 1 1 calc R
H16B H 0.5341 0.6324 0.7059 0.084 Uiso 1 1 calc R
H16C H 0.3525 0.6146 0.6476 0.084 Uiso 1 1 calc R
C15 C 0.2807(3) 0.69983(10) 0.73620(8) 0.0401(4) Uani 1 1 d .
H15 H 0.3292 0.7087 0.7916 0.048 Uiso 1 1 calc R
C13 C 0.3415(2) 0.77598(9) 0.68706(8) 0.0357(3) Uani 1 1 d .
C12 C 0.5538(3) 0.80645(10) 0.70031(9) 0.0425(4) Uani 1 1 d .
H12A H 0.6467 0.7666 0.6764 0.051 Uiso 1 1 calc R
H12B H 0.5803 0.8080 0.7580 0.051 Uiso 1 1 calc R
C11 C 0.5965(2) 0.89225(10) 0.66508(9) 0.0388(3) Uani 1 1 d .
H11A H 0.7413 0.9012 0.6634 0.047 Uiso 1 1 calc R
H11B H 0.5383 0.9345 0.7001 0.047 Uiso 1 1 calc R
C9 C 0.5107(2) 0.90221(8) 0.58015(8) 0.0316(3) Uani 1 1 d .
C10 C 0.5083(2) 0.99468(8) 0.55056(8) 0.0337(3) Uani 1 1 d .
C1 C 0.7079(3) 1.03981(10) 0.56572(10) 0.0444(4) Uani 1 1 d .
H1A H 0.7228 1.0489 0.6235 0.053 Uiso 1 1 calc R
H1B H 0.8176 1.0039 0.5484 0.053 Uiso 1 1 calc R
C2 C 0.7276(3) 1.12337(11) 0.52264(12) 0.0562(5) Uani 1 1 d .
H2A H 0.6326 1.1628 0.5457 0.067 Uiso 1 1 calc R
H2B H 0.8627 1.1453 0.5305 0.067 Uiso 1 1 calc R
C3 C 0.6865(3) 1.11371(11) 0.43269(11) 0.0524(4) Uani 1 1 d .
H3A H 0.7859 1.0760 0.4098 0.063 Uiso 1 1 calc R
H3B H 0.7031 1.1676 0.4067 0.063 Uiso 1 1 calc R
C17 C 0.0561(3) 0.68387(12) 0.74130(11) 0.0515(4) Uani 1 1 d .
H17A H -0.0103 0.7327 0.7620 0.077 Uiso 1 1 calc R
H17B H 0.0313 0.6375 0.7768 0.077 Uiso 1 1 calc R
H17C H 0.0048 0.6712 0.6884 0.077 Uiso 1 1 calc R
C14 C 0.2196(2) 0.81259(9) 0.63326(8) 0.0351(3) Uani 1 1 d .
H14 H 0.0886 0.7925 0.6280 0.042 Uiso 1 1 calc R
C8 C 0.2830(2) 0.88408(9) 0.58112(8) 0.0327(3) Uani 1 1 d .
C20 C 0.3342(3) 1.02593(9) 0.60184(9) 0.0394(4) Uani 1 1 d .
C5 C 0.4459(2) 0.99581(8) 0.45932(9) 0.0346(3) Uani 1 1 d .
H5 H 0.5361 0.9560 0.4325 0.042 Uiso 1 1 calc R
C4 C 0.4754(3) 1.08031(9) 0.41362(10) 0.0438(4) Uani 1 1 d .
C18 C 0.4632(4) 1.06358(12) 0.32261(11) 0.0595(5) Uani 1 1 d .
H18A H 0.5013 1.1130 0.2935 0.089 Uiso 1 1 calc R
H18B H 0.3275 1.0484 0.3085 0.089 Uiso 1 1 calc R
H18C H 0.5531 1.0188 0.3087 0.089 Uiso 1 1 calc R
C19 C 0.3160(3) 1.14661(11) 0.43520(14) 0.0594(5) Uani 1 1 d .
H19A H 0.3485 1.1982 0.4087 0.089 Uiso 1 1 calc R
H19B H 0.3145 1.1551 0.4927 0.089 Uiso 1 1 calc R
H19C H 0.1854 1.1279 0.4177 0.089 Uiso 1 1 calc R
C6 C 0.2327(3) 0.96017(10) 0.44880(10) 0.0423(4) Uani 1 1 d .
H6A H 0.1358 1.0016 0.4668 0.051 Uiso 1 1 calc R
H6B H 0.2089 0.9503 0.3917 0.051 Uiso 1 1 calc R
C7 C 0.1949(3) 0.87936(9) 0.49468(9) 0.0371(3) Uani 1 1 d .
H7 H 0.0494 0.8690 0.4977 0.045 Uiso 1 1 calc R

loop_
_atom_site_aniso_label
_atom_site_aniso_U_11
_atom_site_aniso_U_22
_atom_site_aniso_U_33
_atom_site_aniso_U_23
_atom_site_aniso_U_13
_atom_site_aniso_U_12
O2 0.0346(6) 0.0358(5) 0.0475(6) 0.0001(4) 0.0072(5) 0.0047(4)
O4 0.0682(9) 0.0385(6) 0.0686(8) -0.0145(5) 0.0198(7) 0.0062(6)
O1 0.0584(7) 0.0364(5) 0.0394(5) -0.0029(4) -0.0012(5) -0.0155(5)
O3 0.0356(6) 0.0315(5) 0.0423(6) -0.0028(4) 0.0026(4) 0.0057(4)
C16 0.0638(12) 0.0429(9) 0.0604(10) 0.0102(8) 0.0100(9) 0.0079(8)
C15 0.0472(9) 0.0411(8) 0.0322(7) 0.0050(6) 0.0011(6) 0.0028(7)
C13 0.0384(9) 0.0378(7) 0.0308(7) -0.0009(6) 0.0031(6) 0.0035(6)
C12 0.0430(9) 0.0486(9) 0.0359(7) 0.0046(6) -0.0067(6) 0.0053(7)
C11 0.0327(8) 0.0425(8) 0.0410(8) -0.0029(6) -0.0060(6) -0.0016(6)
C9 0.0295(8) 0.0303(7) 0.0349(7) -0.0029(5) -0.0002(5) 0.0009(6)
C10 0.0314(8) 0.0295(7) 0.0401(7) -0.0038(5) 0.0003(6) 0.0003(5)
C1 0.0378(9) 0.0418(8) 0.0536(9) -0.0055(7) -0.0015(7) -0.0079(7)
C2 0.0547(12) 0.0410(9) 0.0730(11) -0.0040(8) 0.0015(9) -0.0165(8)
C3 0.0525(11) 0.0397(8) 0.0651(11) 0.0073(8) 0.0121(9) -0.0096(8)
C17 0.0529(11) 0.0483(10) 0.0532(9) 0.0113(7) 0.0080(8) -0.0002(8)
C14 0.0319(8) 0.0370(7) 0.0365(7) 0.0011(6) 0.0020(6) -0.0019(6)
C8 0.0305(7) 0.0310(7) 0.0368(7) 0.0000(5) -0.0006(6) 0.0019(6)
C20 0.0419(10) 0.0339(7) 0.0424(8) -0.0039(6) 0.0036(6) 0.0042(6)
C5 0.0379(8) 0.0271(7) 0.0389(7) 0.0007(5) 0.0018(6) 0.0011(6)
C4 0.0494(10) 0.0303(7) 0.0517(9) 0.0068(6) 0.0057(7) 0.0018(7)
C18 0.0796(14) 0.0465(10) 0.0525(9) 0.0158(8) 0.0047(9) -0.0037(9)
C19 0.0616(12) 0.0370(8) 0.0796(12) 0.0147(8) 0.0089(10) 0.0103(8)
C6 0.0433(10) 0.0392(8) 0.0442(8) 0.0093(6) -0.0096(7) -0.0035(7)
C7 0.0318(8) 0.0385(7) 0.0410(8) 0.0050(6) -0.0065(6) -0.0057(6)

loop_
_atom_type_symbol
_atom_type_description
_atom_type_scat_dispersion_real
_atom_type_scat_dispersion_imag
_atom_type_scat_source
C C 0.0181 0.0091 'International Tables Vol C Tables 4.2.6.8 and 6.1.1.4'
H H 0.0000 0.0000 'International Tables Vol C Tables 4.2.6.8 and 6.1.1.4'
O O 0.0492 0.0322 'International Tables Vol C Tables 4.2.6.8 and 6.1.1.4'

loop_
_geom_angle_atom_site_label_1
_geom_angle_atom_site_label_2
_geom_angle_atom_site_label_3
_geom_angle
C20 O2 C8 109.58(11)
C7 O1 H1 109.5
C9 O3 H3 109.5
C15 C16 H16A 109.5
C15 C16 H16B 109.5
H16A C16 H16B 109.5
C15 C16 H16C 109.5
H16A C16 H16C 109.5
H16B C16 H16C 109.5
C17 C15 C13 115.23(14)
C17 C15 C16 110.80(16)
C13 C15 C16 108.91(13)
C17 C15 H15 107.2
C13 C15 H15 107.2
C16 C15 H15 107.2
C14 C13 C12 121.27(14)
C14 C13 C15 123.20(15)
C12 C13 C15 115.48(13)
C13 C12 C11 114.30(13)
C13 C12 H12A 108.7
C11 C12 H12A 108.7
C13 C12 H12B 108.7
C11 C12 H12B 108.7
H12A C12 H12B 107.6
C12 C11 C9 112.25(12)
C12 C11 H11A 109.2
C9 C11 H11A 109.2
C12 C11 H11B 109.2
C9 C11 H11B 109.2
H11A C11 H11B 107.9
O3 C9 C11 106.78(12)
O3 C9 C8 113.75(11)
C11 C9 C8 109.71(12)
O3 C9 C10 113.60(11)
C11 C9 C10 113.10(11)
C8 C9 C10 99.94(11)
C20 C10 C1 114.26(12)
C20 C10 C9 98.40(11)
C1 C10 C9 112.87(12)
C20 C10 C5 109.53(12)
C1 C10 C5 112.40(13)
C9 C10 C5 108.43(11)
C2 C1 C10 114.42(14)
C2 C1 H1A 108.7
C10 C1 H1A 108.7
C2 C1 H1B 108.7
C10 C1 H1B 108.7
H1A C1 H1B 107.6
C3 C2 C1 110.67(14)
C3 C2 H2A 109.5
C1 C2 H2A 109.5
C3 C2 H2B 109.5
C1 C2 H2B 109.5
H2A C2 H2B 108.1
C2 C3 C4 113.64(15)
C2 C3 H3A 108.8
C4 C3 H3A 108.8
C2 C3 H3B 108.8
C4 C3 H3B 108.8
H3A C3 H3B 107.7
C15 C17 H17A 109.5
C15 C17 H17B 109.5
H17A C17 H17B 109.5
C15 C17 H17C 109.5
H17A C17 H17C 109.5
H17B C17 H17C 109.5
C13 C14 C8 123.41(15)
C13 C14 H14 118.3
C8 C14 H14 118.3
O2 C8 C14 108.70(11)
O2 C8 C9 101.58(11)
C14 C8 C9 115.27(12)
O2 C8 C7 105.43(11)
C14 C8 C7 112.95(12)
C9 C8 C7 111.74(12)
O4 C20 O2 120.55(15)
O4 C20 C10 129.91(15)
O2 C20 C10 109.54(12)
C6 C5 C4 112.51(13)
C6 C5 C10 110.38(12)
C4 C5 C10 116.31(12)
C6 C5 H5 105.6
C4 C5 H5 105.6
C10 C5 H5 105.6
C18 C4 C3 108.19(16)
C18 C4 C19 108.19(16)
C3 C4 C19 109.79(15)
C18 C4 C5 108.48(13)
C3 C4 C5 108.52(14)
C19 C4 C5 113.55(14)
C4 C18 H18A 109.5
C4 C18 H18B 109.5
H18A C18 H18B 109.5
C4 C18 H18C 109.5
H18A C18 H18C 109.5
H18B C18 H18C 109.5
C4 C19 H19A 109.5
C4 C19 H19B 109.5
H19A C19 H19B 109.5
C4 C19 H19C 109.5
H19A C19 H19C 109.5
H19B C19 H19C 109.5
C7 C6 C5 114.30(12)
C7 C6 H6A 108.7
C5 C6 H6A 108.7
C7 C6 H6B 108.7
C5 C6 H6B 108.7
H6A C6 H6B 107.6
O1 C7 C6 107.84(12)
O1 C7 C8 109.84(12)
C6 C7 C8 110.94(12)
O1 C7 H7 109.4
C6 C7 H7 109.4
C8 C7 H7 109.4

loop_
_geom_bond_atom_site_label_1
_geom_bond_atom_site_label_2
_geom_bond_distance
O2 C20 1.3674(19)
O2 C8 1.4734(17)
O4 C20 1.1963(19)
O1 C7 1.4402(19)
O1 H1 0.8200
O3 C9 1.4285(16)
O3 H3 0.8200
C16 C15 1.528(2)
C16 H16A 0.9600
C16 H16B 0.9600
C16 H16C 0.9600
C15 C17 1.512(3)
C15 C13 1.519(2)
C15 H15 0.9800
C13 C14 1.336(2)
C13 C12 1.505(2)
C12 C11 1.519(2)
C12 H12A 0.9700
C12 H12B 0.9700
C11 C9 1.522(2)
C11 H11A 0.9700
C11 H11B 0.9700
C9 C8 1.536(2)
C9 C10 1.5593(19)
C10 C20 1.516(2)
C10 C1 1.528(2)
C10 C5 1.563(2)
C1 C2 1.521(2)
C1 H1A 0.9700
C1 H1B 0.9700
C2 C3 1.519(3)
C2 H2A 0.9700
C2 H2B 0.9700
C3 C4 1.530(3)
C3 H3A 0.9700
C3 H3B 0.9700
C17 H17A 0.9600
C17 H17B 0.9600
C17 H17C 0.9600
C14 C8 1.493(2)
C14 H14 0.9300
C8 C7 1.545(2)
C5 C6 1.534(2)
C5 C4 1.5617(19)
C5 H5 0.9800
C4 C18 1.530(2)
C4 C19 1.540(2)
C18 H18A 0.9600
C18 H18B 0.9600
C18 H18C 0.9600
C19 H19A 0.9600
C19 H19B 0.9600
C19 H19C 0.9600
C6 C7 1.520(2)
C6 H6A 0.9700
C6 H6B 0.9700
C7 H7 0.9800

loop_
_geom_hbond_atom_site_label_D
_geom_hbond_atom_site_label_H
_geom_hbond_atom_site_label_A
_geom_hbond_distance_DH
_geom_hbond_distance_HA
_geom_hbond_distance_DA
_geom_hbond_angle_DHA
_geom_hbond_site_symmetry_A
O3 H3 O1 0.82 1.87 2.6166(16) 150.3 .
O1 H1 O3 0.82 2.01 2.8156(14) 169.7 2_466

loop_
_geom_torsion_atom_site_label_1
_geom_torsion_atom_site_label_2
_geom_torsion_atom_site_label_3
_geom_torsion_atom_site_label_4
_geom_torsion
C17 C15 C13 C14 -18.8(2)
C16 C15 C13 C14 106.41(18)
C17 C15 C13 C12 163.54(14)
C16 C15 C13 C12 -71.27(17)
C14 C13 C12 C11 14.8(2)
C15 C13 C12 C11 -167.49(12)
C13 C12 C11 C9 -44.18(17)
C12 C11 C9 O3 -67.56(15)
C12 C11 C9 C8 56.15(16)
C12 C11 C9 C10 166.76(12)
O3 C9 C10 C20 164.26(12)
C11 C9 C10 C20 -73.80(15)
C8 C9 C10 C20 42.75(13)
O3 C9 C10 C1 -74.87(15)
C11 C9 C10 C1 47.07(16)
C8 C9 C10 C1 163.62(12)
O3 C9 C10 C5 50.34(16)
C11 C9 C10 C5 172.28(12)
C8 C9 C10 C5 -71.17(13)
C20 C10 C1 C2 -80.74(19)
C9 C10 C1 C2 167.91(13)
C5 C10 C1 C2 44.88(18)
C10 C1 C2 C3 -53.3(2)
C1 C2 C3 C4 59.8(2)
C12 C13 C14 C8 1.5(2)
C15 C13 C14 C8 -176.03(13)
C20 O2 C8 C14 146.70(13)
C20 O2 C8 C9 24.73(14)
C20 O2 C8 C7 -91.94(14)
C13 C14 C8 O2 -101.20(16)
C13 C14 C8 C9 12.0(2)
C13 C14 C8 C7 142.16(15)
O3 C9 C8 O2 -163.26(10)
C11 C9 C8 O2 77.21(13)
C10 C9 C8 O2 -41.85(12)
O3 C9 C8 C14 79.43(15)
C11 C9 C8 C14 -40.09(16)
C10 C9 C8 C14 -159.15(11)
O3 C9 C8 C7 -51.30(15)
C11 C9 C8 C7 -170.82(11)
C10 C9 C8 C7 70.11(13)
C8 O2 C20 O4 -175.80(15)
C8 O2 C20 C10 3.81(16)
C1 C10 C20 O4 29.8(2)
C9 C10 C20 O4 149.61(18)
C5 C10 C20 O4 -97.3(2)
C1 C10 C20 O2 -149.79(13)
C9 C10 C20 O2 -29.95(15)
C5 C10 C20 O2 83.09(15)
C20 C10 C5 C6 -44.41(15)
C1 C10 C5 C6 -172.57(12)
C9 C10 C5 C6 61.94(15)
C20 C10 C5 C4 85.33(16)
C1 C10 C5 C4 -42.83(18)
C9 C10 C5 C4 -168.32(12)
C2 C3 C4 C18 -173.19(15)
C2 C3 C4 C19 68.95(19)
C2 C3 C4 C5 -55.68(18)
C6 C5 C4 C18 -66.69(19)
C10 C5 C4 C18 164.59(15)
C6 C5 C4 C3 175.99(13)
C10 C5 C4 C3 47.27(18)
C6 C5 C4 C19 53.62(19)
C10 C5 C4 C19 -75.1(2)
C4 C5 C6 C7 -178.00(13)
C10 C5 C6 C7 -46.25(17)
C5 C6 C7 O1 -76.87(16)
C5 C6 C7 C8 43.45(18)
O2 C8 C7 O1 170.65(11)
C14 C8 C7 O1 -70.79(17)
C9 C8 C7 O1 61.13(15)
O2 C8 C7 C6 51.53(16)
C14 C8 C7 C6 170.09(13)
C9 C8 C7 C6 -57.99(17)
